data_2102619
loop_
_publ_author_name
'Munro, Orde Quentin'
'Mariah, Lynette'

_publ_section_title
;
 Conformational analysis: crystallographic, molecular mechanics and
 quantum chemical studies of C---H&#x00B7;&#x00B7;&#x00B7;O hydrogen
 bonding in the flexible bis(nosylate) derivative of catechol
;
_journal_issue 5
_journal_name_full 'Acta Crystallographica Section B'
_journal_page_first 598
_journal_page_last 608
_journal_paper_doi 10.1107/S0108768104019846
_journal_volume 60
_journal_year 2004
_chemical_formula_moiety 'C18 H12 N2 O10 S2'
_chemical_formula_sum 'C18 H12 N2 O10 S2'
_chemical_formula_weight 480.42
_chemical_name_common 'catechol dinosylate'
_chemical_name_systematic
;
 2-{[(4-nitrophenoxy)sulfonyl]oxy}phenyl 4-nitrophenyl sulfate
;
_space_group_IT_number 15
_symmetry_cell_setting monoclinic
_symmetry_space_group_name_Hall '-C 2yc'
_symmetry_space_group_name_H-M 'C 1 2/c 1'
_atom_sites_solution_hydrogens difmap
_atom_sites_solution_primary direct
_atom_sites_solution_secondary difmap
_audit_creation_method SHELXL-97
_cell_angle_alpha 90.00
_cell_angle_beta 108.20(9)
_cell_angle_gamma 90.00
_cell_formula_units_Z 4
_cell_length_a 11.667(11)
_cell_length_b 10.803(11)
_cell_length_c 15.868(16)
_cell_measurement_reflns_used 105
_cell_measurement_temperature 100(2)
_cell_measurement_theta_max 32
_cell_measurement_theta_min 4
_cell_volume 1900(3)
_computing_cell_refinement 'CrysAlis CCD 170 (Oxford Diffraction,2002)'
_computing_data_collection 'CrysAlis CCD 170 (Oxford Diffraction,2002)'
_computing_data_reduction 'CrysAlis RED 170 (Oxford Diffraction,2002)'
_computing_molecular_graphics 'WinGX (Farrugia, 1999)'
_computing_publication_material 'WinGX (Farrugia, 1999)'
_computing_structure_refinement 'SHELXL-97 (Sheldrick, 1997)'
_computing_structure_solution 'SHELXS-97 (Sheldrick, 1997)'
_diffrn_ambient_temperature 100(2)
_diffrn_measured_fraction_theta_full 0.993
_diffrn_measured_fraction_theta_max 0.957
_diffrn_measurement_device_type 'Oxford Diffraction Xcalibur 2 CCD'
_diffrn_measurement_method 'omega-2theta scans'
_diffrn_radiation_monochromator graphite
_diffrn_radiation_source 'fine-focus sealed tube'
_diffrn_radiation_type MoK\a
_diffrn_radiation_wavelength 0.71073
_diffrn_reflns_av_R_equivalents 0.0376
_diffrn_reflns_av_sigmaI/netI 0.0173
_diffrn_reflns_limit_h_max 18
_diffrn_reflns_limit_h_min -18
_diffrn_reflns_limit_k_max 16
_diffrn_reflns_limit_k_min -16
_diffrn_reflns_limit_l_max 24
_diffrn_reflns_limit_l_min -24
_diffrn_reflns_number 38881
_diffrn_reflns_theta_full 25.00
_diffrn_reflns_theta_max 34.08
_diffrn_reflns_theta_min 4.64
_diffrn_standards_decay_% 1
_exptl_absorpt_coefficient_mu 0.346
_exptl_absorpt_correction_T_max 0.9662
_exptl_absorpt_correction_T_min 0.8461
_exptl_absorpt_correction_type multi-scan
_exptl_absorpt_process_details
;
[c.f. r.h. blessing, acta cryst. (1995), a51, 33-38]
;
_exptl_crystal_colour colorless
_exptl_crystal_density_diffrn 1.680
_exptl_crystal_density_method 'not measured'
_exptl_crystal_description plate
_exptl_crystal_F_000 984
_exptl_crystal_size_max 0.50
_exptl_crystal_size_mid 0.40
_exptl_crystal_size_min 0.10
_refine_diff_density_max 0.515
_refine_diff_density_min -0.446
_refine_ls_extinction_method none
_refine_ls_goodness_of_fit_ref 1.145
_refine_ls_hydrogen_treatment refall
_refine_ls_matrix_type full
_refine_ls_number_parameters 169
_refine_ls_number_reflns 3744
_refine_ls_number_restraints 0
_refine_ls_restrained_S_all 1.145
_refine_ls_R_factor_all 0.0524
_refine_ls_R_factor_gt 0.0458
_refine_ls_shift/su_max 0.000
_refine_ls_shift/su_mean 0.000
_refine_ls_structure_factor_coef Fsqd
_refine_ls_weighting_details 'calc w=1/[\s^2^(Fo^2^)+(0.0490P)^2^+2.7297P] where P=(Fo^2^+2Fc^2^)/3'
_refine_ls_weighting_scheme calc
_refine_ls_wR_factor_gt 0.1111
_refine_ls_wR_factor_ref 0.1157
_reflns_number_gt 3259
_reflns_number_total 3744
_reflns_threshold_expression >2\s(I)
_cod_data_source_file de5007.cif
_cod_data_source_block lynette2
_cod_original_sg_symbol_H-M C2/c
_cod_database_code 2102619

loop_
_symmetry_equiv_pos_as_xyz
'x, y, z'
'-x, y, -z+1/2'
'x+1/2, y+1/2, z'
'-x+1/2, y+1/2, -z+1/2'
'-x, -y, -z'
'x, -y, z-1/2'
'-x+1/2, -y+1/2, -z'
'x+1/2, -y+1/2, z-1/2'

loop_
_atom_site_label
_atom_site_fract_x
_atom_site_fract_y
_atom_site_fract_z
_atom_site_U_iso_or_equiv
_atom_site_adp_type
_atom_site_calc_flag
_atom_site_occupancy
_atom_site_type_symbol
H2 0.154(2) 0.819(2) 0.0184(15) 0.031(5) Uiso d 1 H
H3 0.252(2) 0.937(2) -0.0687(16) 0.039(6) Uiso d 1 H
H5 0.398(2) 1.161(2) 0.1430(15) 0.034(6) Uiso d 1 H
H6 0.313(2) 1.038(2) 0.2323(15) 0.033(6) Uiso d 1 H
H8 0.044(2) 1.113(2) 0.1134(15) 0.032(6) Uiso d 1 H
H9 0.0217(19) 1.306(2) 0.1819(14) 0.027(5) Uiso d 1 H
C1 0.22656(11) 0.91878(11) 0.13181(8) 0.0153(2) Uani d 1 C
C2 0.20539(12) 0.88710(12) 0.04331(9) 0.0191(2) Uani d 1 C
C3 0.26129(13) 0.95543(13) -0.00709(9) 0.0208(2) Uani d 1 C
C4 0.33125(11) 1.05558(13) 0.03261(9) 0.0191(2) Uani d 1 C
C5 0.35078(12) 1.09010(13) 0.11985(10) 0.0209(2) Uani d 1 C
C6 0.29900(12) 1.01842(12) 0.17140(9) 0.0187(2) Uani d 1 C
C7 0.01307(11) 1.00559(11) 0.21010(8) 0.0150(2) Uani d 1 C
C8 0.02508(12) 1.11599(12) 0.16954(9) 0.0195(2) Uani d 1 C
C9 0.01233(13) 1.22755(13) 0.21008(10) 0.0226(3) Uani d 1 C
N1 0.39164(11) 1.12738(13) -0.02011(9) 0.0252(2) Uani d 1 N
O1 0.42353(11) 1.07070(13) -0.07604(8) 0.0340(3) Uani d 1 O
O2 0.40623(13) 1.23840(12) -0.00470(9) 0.0373(3) Uani d 1 O
O3 0.21499(9) 0.85264(10) 0.28683(6) 0.02118(19) Uani d 1 O
O4 0.13349(9) 0.70950(9) 0.16017(7) 0.02152(19) Uani d 1 O
O5 0.02323(8) 0.89236(9) 0.16955(6) 0.01697(17) Uani d 1 O
S1 0.15557(3) 0.83196(3) 0.19503(2) 0.01558(9) Uani d 1 S

loop_
_atom_site_aniso_label
_atom_site_aniso_U_11
_atom_site_aniso_U_22
_atom_site_aniso_U_33
_atom_site_aniso_U_12
_atom_site_aniso_U_13
_atom_site_aniso_U_23
C1 0.0137(5) 0.0166(5) 0.0175(5) -0.0004(4) 0.0076(4) -0.0010(4)
C2 0.0197(6) 0.0208(5) 0.0174(5) -0.0034(4) 0.0066(4) -0.0024(4)
C3 0.0198(6) 0.0266(6) 0.0165(5) -0.0011(5) 0.0064(4) 0.0002(4)
C4 0.0142(5) 0.0221(5) 0.0219(5) 0.0006(4) 0.0070(4) 0.0050(4)
C5 0.0180(6) 0.0204(5) 0.0252(6) -0.0043(4) 0.0083(5) -0.0015(4)
C6 0.0172(5) 0.0205(5) 0.0200(5) -0.0046(4) 0.0080(4) -0.0051(4)
C7 0.0112(5) 0.0186(5) 0.0158(5) -0.0006(4) 0.0050(4) -0.0004(4)
C8 0.0163(5) 0.0224(6) 0.0217(6) 0.0007(4) 0.0089(4) 0.0035(4)
C9 0.0189(6) 0.0186(5) 0.0326(7) 0.0004(4) 0.0115(5) 0.0026(5)
N1 0.0156(5) 0.0351(6) 0.0244(6) -0.0016(4) 0.0054(4) 0.0117(5)
O1 0.0254(5) 0.0512(7) 0.0303(6) 0.0108(5) 0.0160(5) 0.0182(5)
O2 0.0379(7) 0.0361(6) 0.0343(6) -0.0160(5) 0.0062(5) 0.0109(5)
O3 0.0169(4) 0.0305(5) 0.0161(4) 0.0005(4) 0.0050(3) 0.0019(3)
O4 0.0238(5) 0.0161(4) 0.0268(5) -0.0015(3) 0.0110(4) -0.0003(3)
O5 0.0132(4) 0.0207(4) 0.0182(4) -0.0010(3) 0.0066(3) -0.0030(3)
S1 0.01401(14) 0.01714(14) 0.01688(14) -0.00016(9) 0.00667(10) 0.00053(9)

loop_
_atom_type_symbol
_atom_type_description
_atom_type_scat_dispersion_real
_atom_type_scat_dispersion_imag
_atom_type_scat_source
C C 0.0033 0.0016 'International Tables Vol C Tables 4.2.6.8 and 6.1.1.4'
H H 0.0000 0.0000 'International Tables Vol C Tables 4.2.6.8 and 6.1.1.4'
N N 0.0061 0.0033 'International Tables Vol C Tables 4.2.6.8 and 6.1.1.4'
O O 0.0106 0.0060 'International Tables Vol C Tables 4.2.6.8 and 6.1.1.4'
S S 0.1246 0.1234 'International Tables Vol C Tables 4.2.6.8 and 6.1.1.4'

loop_
_geom_angle_atom_site_label_1
_geom_angle_atom_site_label_2
_geom_angle_atom_site_label_3
_geom_angle_site_symmetry_1
_geom_angle_site_symmetry_3
_geom_angle
C2 C1 C6 . . 122.52(12)
C2 C1 S1 . . 118.56(11)
C6 C1 S1 . . 118.89(11)
C1 C2 C3 . . 118.86(13)
C1 C2 H2 . . 119.8(13)
C3 C2 H2 . . 121.3(13)
C4 C3 C2 . . 117.98(13)
C4 C3 H3 . . 118.8(14)
C2 C3 H3 . . 123.2(14)
C5 C4 C3 . . 123.82(13)
C5 C4 N1 . . 117.95(14)
C3 C4 N1 . . 118.20(13)
C4 C5 C6 . . 118.15(13)
C4 C5 H5 . . 119.9(14)
C6 C5 H5 . . 122.0(14)
C1 C6 C5 . . 118.58(13)
C1 C6 H6 . . 121.2(14)
C5 C6 H6 . . 120.3(14)
C8 C7 C7 . 2 120.41(8)
C8 C7 O5 . . 120.17(13)
C7 C7 O5 2 . 119.38(7)
C7 C8 C9 . . 119.29(14)
C7 C8 H8 . . 118.2(13)
C9 C8 H8 . . 122.5(13)
C9 C9 C8 2 . 120.29(9)
C9 C9 H9 2 . 120.1(12)
C8 C9 H9 . . 119.6(12)
O2 N1 O1 . . 125.30(14)
O2 N1 C4 . . 117.63(14)
O1 N1 C4 . . 117.06(15)
C7 O5 S1 . . 116.77(9)
O3 S1 O4 . . 120.95(7)
O3 S1 O5 . . 108.45(10)
O4 S1 O5 . . 103.66(8)
O3 S1 C1 . . 109.57(9)
O4 S1 C1 . . 109.51(8)
O5 S1 C1 . . 103.10(8)

loop_
_geom_bond_atom_site_label_1
_geom_bond_atom_site_label_2
_geom_bond_site_symmetry_2
_geom_bond_distance
C1 C2 . 1.391(2)
C1 C6 . 1.391(2)
C1 S1 . 1.7581(17)
C2 C3 . 1.391(2)
C2 H2 . 0.95(2)
C3 C4 . 1.383(2)
C3 H3 . 0.97(2)
C4 C5 . 1.382(2)
C4 N1 . 1.472(2)
C5 C6 . 1.394(2)
C5 H5 . 0.95(2)
C6 H6 . 0.95(2)
C7 C8 . 1.383(2)
C7 C7 2 1.392(3)
C7 O5 . 1.4042(19)
C8 C9 . 1.396(2)
C8 H8 . 0.98(2)
C9 C9 2 1.384(3)
C9 H9 . 0.98(2)
N1 O2 . 1.225(2)
N1 O1 . 1.228(2)
O3 S1 . 1.4219(19)
O4 S1 . 1.4259(16)
O5 S1 . 1.6072(17)

loop_
_geom_torsion_atom_site_label_1
_geom_torsion_atom_site_label_2
_geom_torsion_atom_site_label_3
_geom_torsion_atom_site_label_4
_geom_torsion_site_symmetry_1
_geom_torsion_site_symmetry_4
_geom_torsion
C6 C1 C2 C3 . . 1.8(2)
S1 C1 C2 C3 . . 180.00(10)
C1 C2 C3 C4 . . -2.9(2)
C2 C3 C4 C5 . . 1.4(2)
C2 C3 C4 N1 . . 179.36(12)
C3 C4 C5 C6 . . 1.3(2)
N1 C4 C5 C6 . . -176.65(12)
C2 C1 C6 C5 . . 0.9(2)
S1 C1 C6 C5 . . -177.26(10)
C4 C5 C6 C1 . . -2.5(2)
C7 C7 C8 C9 2 . 0.9(2)
O5 C7 C8 C9 . . 178.75(12)
C7 C8 C9 C9 . 2 -0.1(2)
C5 C4 N1 O2 . . -33.77(19)
C3 C4 N1 O2 . . 148.12(14)
C5 C4 N1 O1 . . 146.11(14)
C3 C4 N1 O1 . . -32.00(18)
C8 C7 O5 S1 . . 90.88(15)
C7 C7 O5 S1 2 . -91.21(17)
C7 O5 S1 O3 . . 38.27(10)
C7 O5 S1 O4 . . 167.99(9)
C7 O5 S1 C1 . . -77.84(12)
C2 C1 S1 O3 . . 162.48(11)
C6 C1 S1 O3 . . -19.24(12)
C2 C1 S1 O4 . . 27.66(13)
C6 C1 S1 O4 . . -154.07(11)
C2 C1 S1 O5 . . -82.20(14)
C6 C1 S1 O5 . . 96.07(14)
